data_1559440
loop_
_publ_author_name
'Richter, Rainer'
'Sieler, Joachim'
'Hansen, Lars K.'
'Kohler, Ronald'
'Beyer, Lothar'
'Hoyer, Eberhard'

_publ_section_title
;
 Structure of
 2-Benzoylamino-5-diethylamino-1,6,6alambda4-triselena-3,4-diazapentalene
;
_journal_name_full 'Acta Chemica Scandinavica'
_journal_page_first 1
_journal_page_last 5
_journal_paper_doi 10.3891/acta.chem.scand.45-0001
_journal_volume 45
_journal_year 1991
_chemical_formula_sum 'C14 H16 N4 O Se3'
_chemical_formula_weight 493.2
_chemical_name_common
;
2-Benzoylamino-5-diethylamino-1,6,6alambda4-triselena-3,4-diazapentalene
;
_space_group_IT_number 2
_space_group_name_Hall '-P 1'
_space_group_name_H-M_alt 'P -1'
_symmetry_cell_setting triclinic
_symmetry_Int_Tables_number 2
_symmetry_space_group_name_Hall '-P 1'
_symmetry_space_group_name_H-M 'P -1'
_cell_angle_alpha 90.903(8)
_cell_angle_beta 101.783(9)
_cell_angle_gamma 104.720(9)
_cell_formula_units_Z 4
_cell_length_a 9.364(1)
_cell_length_b 11.723(1)
_cell_length_c 17.122(2)
_cell_volume 1775.0(3)
_diffrn_ambient_temperature 293
_diffrn_radiation_probe x-ray
_diffrn_radiation_type MoK\a
_diffrn_radiation_wavelength 0.71069
_exptl_absorpt_coefficient_mu 6.66
_exptl_crystal_density_diffrn 1.84
_exptl_crystal_F_000 952
_refine_ls_number_reflns 4300
_refine_ls_R_factor_gt 0.036
_cod_data_source_file Acta-Chem-Scand-1991-45-1.cif
_cod_data_source_block 1
_cod_original_cell_volume 1775.3
_cod_database_code 1559440

loop_
_space_group_symop_id
_space_group_symop_operation_xyz
1 x,y,z
2 -x,-y,-z

loop_
_atom_site_label
_atom_site_type_symbol
_atom_site_thermal_displace_type
_atom_site_fract_x
_atom_site_fract_y
_atom_site_fract_z
_atom_site_occupancy
_atom_site_U_iso_or_equiv
_atom_site_calc_flag
_atom_site_refinement_flags
_atom_site_disorder_assembly
_atom_site_disorder_group
Se1 Se Uiso -0.40560(10) 0.52350(10) 0.14110(10) 1.000 0.0630 . . . .
Se2 Se Uiso -0.13290(10) 0.60070(10) 0.23340(10) 1.000 0.0470 . . . .
Se3 Se Uiso 0.11370(10) 0.70980(10) 0.32300(10) 1.000 0.0500 . . . .
Se1' Se Uiso 0.15080(10) 0.42620(10) 0.47750(10) 1.000 0.0600 . . . .
Se2' Se Uiso 0.00710(10) 0.37800(10) 0.33040(10) 1.000 0.0560 . . . .
Se3' Se Uiso -0.13080(10) 0.29500(10) 0.18860(10) 1.000 0.0710 . . . .
O1 O Uiso 0.3631(6) 0.9034(4) 0.3901(3) 1.000 0.0500 . . . .
N1 N Uiso -0.2989(6) 0.7687(4) 0.1789(3) 1.000 0.0330 . . . .
N2 N Uiso -0.0598(6) 0.8519(4) 0.2440(3) 1.000 0.0340 . . . .
N3 N Uiso 0.1688(6) 0.9576(5) 0.3125(3) 1.000 0.0370 . . . .
N4 N Uiso -0.5447(7) 0.7087(5) 0.1146(4) 1.000 0.0490 . . . .
C1 C Uiso -0.4184(8) 0.6793(6) 0.1453(5) 1.000 0.0430 . . . .
O1' O Uiso -0.2587(8) 0.1246(5) 0.0555(3) 1.000 0.0710 . . . .
C2 C Uiso -0.1712(8) 0.7527(5) 0.2169(4) 1.000 0.0340 . . . .
C3 C Uiso 0.0687(8) 0.8488(6) 0.2909(4) 1.000 0.0370 . . . .
C4 C Uiso 0.3155(8) 0.9800(6) 0.3558(4) 1.000 0.0390 . . . .
C5 C Uiso 0.4107(7) 1.1028(6) 0.3549(4) 1.000 0.0360 . . . .
C6 C Uiso 0.5381(8) 1.1415(7) 0.4163(5) 1.000 0.0470 . . . .
C7 C Uiso 0.6311(10) 1.2544(8) 0.4175(6) 1.000 0.0610 . . . .
C8 C Uiso 0.5981(11) 1.3265(8) 0.3571(6) 1.000 0.0660 . . . .
C9 C Uiso 0.4727(10) 1.2900(7) 0.2972(6) 1.000 0.0600 . . . .
C10 C Uiso 0.3778(9) 1.1770(7) 0.2952(5) 1.000 0.0480 . . . .
C11 C Uiso -0.5521(9) 0.8331(7) 0.1210(5) 1.000 0.0490 . . . .
C12 C Uiso -0.5778(14) 0.8704(9) 0.1998(7) 1.000 0.1010 . . . .
C13 C Uiso -0.6828(12) 0.6206(9) 0.0651(9) 1.000 0.1000 . . . .
C14 C Uiso -0.7945(15) 0.5799(12) 0.1140(10) 1.000 0.1350 . . . .
N1' N Uiso 0.1284(6) 0.2007(5) 0.4104(3) 1.000 0.0350 . . . .
N2' N Uiso 0.0052(6) 0.1435(4) 0.2830(3) 1.000 0.0360 . . . .
N3' N Uiso -0.1140(7) 0.0610(5) 0.1592(3) 1.000 0.0400 . . . .
N4' N Uiso 0.2607(6) 0.2382(5) 0.5396(3) 1.000 0.0410 . . . .
C1' C Uiso 0.1840(8) 0.2758(6) 0.4755(4) 1.000 0.0380 . . . .
C2' C Uiso 0.0521(8) 0.2273(5) 0.3443(4) 1.000 0.0360 . . . .
C3' C Uiso -0.0760(8) 0.1572(6) 0.2134(4) 1.000 0.0390 . . . .
C4' C Uiso -0.1974(9) 0.0502(6) 0.0822(4) 1.000 0.0430 . . . .
C5' C Uiso -0.2057(9) -0.0592(6) 0.0341(4) 1.000 0.0420 . . . .
C6' C Uiso -0.3338(10) -0.1007(7) -0.0266(5) 1.000 0.0520 . . . .
C7' C Uiso -0.3473(12) -0.2009(8) -0.0739(6) 1.000 0.0680 . . . .
C8' C Uiso -0.2351(14) -0.2564(9) -0.0625(6) 1.000 0.0820 . . . .
C9' C Uiso -0.1069(12) -0.2162(8) -0.0035(6) 1.000 0.0720 . . . .
C10' C Uiso -0.0914(10) -0.1157(7) 0.0460(5) 1.000 0.0510 . . . .
C11' C Uiso 0.2766(8) 0.1166(6) 0.5416(4) 1.000 0.0450 . . . .
C12' C Uiso 0.1762(11) 0.0414(8) 0.5916(6) 1.000 0.0780 . . . .
C13' C Uiso 0.3389(10) 0.3167(7) 0.6130(5) 1.000 0.0550 . . . .
C14' C Uiso 0.5004(10) 0.3796(9) 0.6084(6) 1.000 0.0750 . . . .
H1 H Uiso 0.12460 1.02010 0.30110 1.000 0.0400 . . . .
H1' H Uiso -0.08590 -0.00290 0.18080 1.000 0.0400 . . . .

loop_
_atom_type_symbol
_atom_type_description
_atom_type_scat_dispersion_real
_atom_type_scat_dispersion_imag
_atom_type_scat_source
C C 0.0033 0.0016 ' International Tables Vol C Tables 4.2.6.8 and 6.1.1.4'
H H 0.0000 0.0000 ' International Tables Vol C Tables 4.2.6.8 and 6.1.1.4'
N N 0.0061 0.0033 ' International Tables Vol C Tables 4.2.6.8 and 6.1.1.4'
O O 0.0106 0.0060 ' International Tables Vol C Tables 4.2.6.8 and 6.1.1.4'
Se Se -0.0929 2.2259 ' International Tables Vol C Tables 4.2.6.8 and 6.1.1.4'

loop_
_geom_angle_atom_site_label_1
_geom_angle_atom_site_label_2
_geom_angle_atom_site_label_3
_geom_angle
_geom_angle_site_symmetry_1
_geom_angle_site_symmetry_2
_geom_angle_site_symmetry_3
_geom_angle_publ_flag
Se2 Se1 C1 87.0(3) . . . yes
Se1 Se2 Se3 169.37(6) . . . yes
Se1 Se2 C2 83.2(2) . . . yes
Se3 Se2 C2 86.5(2) . . . yes
Se2 Se3 C3 87.7(2) . . . yes
Se2' Se1' C1' 87.8(2) . . . yes
Se1' Se2' C2' 84.3(2) . . . yes
Se3' Se2' C2' 86.2(2) . . . yes
Se1' Se2' Se3' 170.33(6) . . . yes
Se2' Se3' C3' 87.4(2) . . . yes
C1 N1 C2 123.1(5) . . . yes
C2 N2 C3 122.0(5) . . . yes
C3 N3 C4 126.6(6) . . . yes
C11 N4 C13 116.7(7) . . . yes
C1 N4 C11 120.7(6) . . . yes
C1 N4 C13 122.3(7) . . . yes
Se1 C1 N4 122.2(5) . . . yes
Se1 C1 N1 121.7(6) . . . yes
N1 C1 N4 116.1(6) . . . yes
Se2 C2 N1 124.4(5) . . . yes
Se2 C2 N2 119.8(5) . . . yes
N1 C2 N2 115.8(5) . . . yes
Se3 C3 N3 122.7(5) . . . yes
N2 C3 N3 114.2(6) . . . yes
Se3 C3 N2 123.1(5) . . . yes
C3 N3 H1 113.00 . . . no
C4 N3 H1 120.00 . . . no
O1 C4 N3 121.5(6) . . . yes
O1 C4 C5 123.1(7) . . . yes
N3 C4 C5 115.4(6) . . . yes
C6 C5 C10 120.1(7) . . . no
C4 C5 C6 117.3(6) . . . no
C4 C5 C10 122.6(6) . . . no
C5 C6 C7 119.4(8) . . . no
C6 C7 C8 119.8(9) . . . no
C7 C8 C9 121.2(9) . . . no
C8 C9 C10 119.7(8) . . . no
C5 C10 C9 119.8(8) . . . no
N4 C11 C12 113.7(7) . . . yes
N4 C13 C14 109.8(11) . . . yes
C1' N1' C2' 123.1(6) . . . yes
C2' N2' C3' 123.2(6) . . . yes
C3' N3' C4' 127.1(6) . . . yes
C1' N4' C11' 122.0(5) . . . yes
C1' N4' C13' 122.4(6) . . . yes
C11' N4' C13' 115.6(5) . . . yes
Se1' C1' N1' 121.4(5) . . . yes
Se1' C1' N4' 121.2(5) . . . yes
N1' C1' N4' 117.4(6) . . . yes
Se2' C2' N1' 123.4(5) . . . yes
Se2' C2' N2' 119.9(5) . . . yes
N1' C2' N2' 116.7(6) . . . yes
Se3' C3' N2' 123.3(5) . . . yes
Se3' C3' N3' 122.4(5) . . . yes
N2' C3' N3' 114.3(6) . . . yes
C4' N3' H1' 120.00 . . . no
C3' N3' H1' 113.00 . . . no
O1' C4' C5' 122.6(6) . . . yes
N3' C4' C5' 115.2(6) . . . yes
O1' C4' N3' 122.2(6) . . . yes
C6' C5' C10' 120.6(7) . . . no
C4' C5' C6' 116.6(7) . . . no
C4' C5' C10' 122.8(7) . . . no
C5' C6' C7' 119.3(9) . . . no
C6' C7' C8' 120.2(10) . . . no
C7' C8' C9' 121.4(10) . . . no
C8' C9' C10' 119.5(10) . . . no
C5' C10' C9' 119.0(8) . . . no
N4' C11' C12' 112.0(6) . . . yes
N4' C13' C14' 110.9(7) . . . yes

loop_
_geom_bond_atom_site_label_1
_geom_bond_atom_site_label_2
_geom_bond_distance
_geom_bond_site_symmetry_1
_geom_bond_site_symmetry_2
_geom_bond_publ_flag
Se1 Se2 2.6400(19) . . yes
Se1 C1 1.862(7) . . yes
Se2 Se3 2.5124(19) . . yes
Se2 C2 1.919(6) . . yes
Se3 C3 1.849(7) . . yes
Se1' C1' 1.868(7) . . yes
Se1' Se2' 2.580(2) . . yes
Se2' C2' 1.925(6) . . yes
Se2' Se3' 2.553(2) . . yes
Se3' C3' 1.846(7) . . yes
O1 C4 1.210(9) . . yes
N1 C2 1.299(9) . . yes
N1 C1 1.343(9) . . yes
N2 C3 1.313(9) . . yes
N2 C2 1.351(8) . . yes
N3 C3 1.371(9) . . yes
N3 C4 1.379(9) . . yes
N4 C1 1.324(10) . . yes
N4 C13 1.518(14) . . yes
N4 C11 1.481(10) . . yes
O1' C4' 1.208(10) . . yes
N3 H1 0.9300 . . no
C4 C5 1.491(10) . . no
C5 C6 1.390(11) . . no
C5 C10 1.390(11) . . no
C6 C7 1.384(12) . . no
C7 C8 1.382(14) . . no
C8 C9 1.361(14) . . no
C9 C10 1.391(12) . . no
C11 C12 1.496(15) . . no
C13 C14 1.46(2) . . no
N1' C1' 1.337(9) . . yes
N1' C2' 1.297(9) . . yes
N2' C2' 1.349(8) . . yes
N2' C3' 1.312(9) . . yes
N3' C3' 1.374(9) . . yes
N3' C4' 1.374(9) . . yes
N4' C1' 1.330(9) . . yes
N4' C11' 1.471(9) . . yes
N4' C13' 1.486(10) . . yes
N3' H1' 0.9100 . . no
C4' C5' 1.490(10) . . no
C5' C6' 1.391(12) . . no
C5' C10' 1.379(13) . . no
C6' C7' 1.380(13) . . no
C7' C8' 1.354(17) . . no
C8' C9' 1.373(16) . . no
C9' C10' 1.400(13) . . no
C11' C12' 1.525(12) . . no
C13' C14' 1.523(14) . . no

loop_
_geom_hbond_atom_site_label_D
_geom_hbond_atom_site_label_H
_geom_hbond_atom_site_label_A
_geom_hbond_distance_DH
_geom_hbond_distance_HA
_geom_hbond_distance_DA
_geom_hbond_angle_DHA
_geom_hbond_site_symmetry_A
_geom_hbond_publ_flag
N3 H1 N2' 0.9300 2.0300 2.961(8) 172.00 1_565 yes
N3' H1' N2 0.9100 2.0700 2.970(7) 167.00 1_545 yes

loop_
_geom_torsion_atom_site_label_1
_geom_torsion_atom_site_label_2
_geom_torsion_atom_site_label_3
_geom_torsion_atom_site_label_4
_geom_torsion
_geom_torsion_site_symmetry_1
_geom_torsion_site_symmetry_2
_geom_torsion_site_symmetry_3
_geom_torsion_site_symmetry_4
_geom_torsion_publ_flag
C1 Se1 Se2 C2 -5.8(3) . . . . no
Se2 Se1 C1 N1 7.8(6) . . . . no
Se2 Se1 C1 N4 -173.1(7) . . . . no
C2 Se2 Se3 C3 -6.4(3) . . . . no
Se1 Se2 C2 N1 5.3(6) . . . . no
Se1 Se2 C2 N2 -173.0(5) . . . . no
Se3 Se2 C2 N1 -172.2(6) . . . . no
Se3 Se2 C2 N2 9.5(5) . . . . no
Se2 Se3 C3 N2 4.5(6) . . . . no
Se2 Se3 C3 N3 -173.8(6) . . . . no
Se2' Se1' C1' N4' 179.9(6) . . . . no
C1' Se1' Se2' C2' 1.2(3) . . . . no
Se2' Se1' C1' N1' -1.9(6) . . . . no
Se3' Se2' C2' N1' -179.6(6) . . . . no
C2' Se2' Se3' C3' -0.1(3) . . . . no
Se1' Se2' C2' N1' -0.9(6) . . . . no
Se1' Se2' C2' N2' -180.0(6) . . . . no
Se3' Se2' C2' N2' 1.3(5) . . . . no
Se2' Se3' C3' N3' -179.3(6) . . . . no
Se2' Se3' C3' N2' -1.1(6) . . . . no
C2 N1 C1 Se1 -6.4(10) . . . . no
C1 N1 C2 Se2 -1.4(10) . . . . no
C1 N1 C2 N2 177.0(6) . . . . no
C2 N1 C1 N4 174.4(7) . . . . no
C3 N2 C2 Se2 -9.4(9) . . . . no
C2 N2 C3 Se3 1.5(9) . . . . no
C2 N2 C3 N3 179.9(6) . . . . no
C3 N2 C2 N1 172.2(6) . . . . no
C3 N3 C4 C5 166.3(6) . . . . no
C3 N3 C4 O1 -11.8(11) . . . . no
C4 N3 C3 Se3 3.8(10) . . . . no
C4 N3 C3 N2 -174.6(6) . . . . no
C11 N4 C1 N1 -2.6(11) . . . . no
C1 N4 C11 C12 -81.4(10) . . . . no
C13 N4 C1 Se1 -7.5(12) . . . . no
C13 N4 C1 N1 171.7(8) . . . . no
C11 N4 C1 Se1 178.3(6) . . . . no
C11 N4 C13 C14 -83.9(11) . . . . no
C13 N4 C11 C12 104.0(10) . . . . no
C1 N4 C13 C14 101.7(11) . . . . no
O1 C4 C5 C6 -22.8(11) . . . . no
N3 C4 C5 C10 -21.9(10) . . . . no
O1 C4 C5 C10 156.2(8) . . . . no
N3 C4 C5 C6 159.1(6) . . . . no
C6 C5 C10 C9 -0.1(12) . . . . no
C4 C5 C10 C9 -179.0(8) . . . . no
C4 C5 C6 C7 179.2(7) . . . . no
C10 C5 C6 C7 0.3(12) . . . . no
C5 C6 C7 C8 -1.2(13) . . . . no
C6 C7 C8 C9 2.0(15) . . . . no
C7 C8 C9 C10 -1.8(15) . . . . no
C8 C9 C10 C5 0.8(14) . . . . no
C2' N1' C1' Se1' 1.9(10) . . . . no
C2' N1' C1' N4' -179.8(7) . . . . no
C1' N1' C2' Se2' -0.3(10) . . . . no
C1' N1' C2' N2' 178.9(7) . . . . no
C3' N2' C2' Se2' -2.5(10) . . . . no
C3' N2' C2' N1' 178.3(7) . . . . no
C2' N2' C3' Se3' 2.5(10) . . . . no
C2' N2' C3' N3' -179.2(6) . . . . no
C4' N3' C3' Se3' -1.5(11) . . . . no
C4' N3' C3' N2' -179.9(7) . . . . no
C3' N3' C4' O1' -6.4(13) . . . . no
C3' N3' C4' C5' 173.2(7) . . . . no
C11' N4' C1' Se1' 174.5(5) . . . . no
C11' N4' C1' N1' -3.8(10) . . . . no
C13' N4' C1' Se1' -7.0(10) . . . . no
C13' N4' C1' N1' 174.7(7) . . . . no
C1' N4' C11' C12' -105.0(8) . . . . no
C13' N4' C11' C12' 76.4(8) . . . . no
C1' N4' C13' C14' -89.4(9) . . . . no
C11' N4' C13' C14' 89.2(8) . . . . no
O1' C4' C5' C6' -28.2(12) . . . . no
O1' C4' C5' C10' 149.6(9) . . . . no
N3' C4' C5' C6' 152.3(7) . . . . no
N3' C4' C5' C10' -30.0(11) . . . . no
C4' C5' C6' C7' 179.2(8) . . . . no
C10' C5' C6' C7' 1.5(12) . . . . no
C4' C5' C10' C9' -178.2(8) . . . . no
C6' C5' C10' C9' -0.6(12) . . . . no
C5' C6' C7' C8' -1.6(14) . . . . no
C6' C7' C8' C9' 0.9(16) . . . . no
C7' C8' C9' C10' 0.0(16) . . . . no
C8' C9' C10' C5' -0.1(14) . . . . no
